data_7154030
loop_
_publ_author_name
'Gamon, L. F.'
'White, J. M.'
'Wille, U.'

_publ_section_title
;
 Oxidative damage of aromatic dipeptides by the environmental oxidants
 NO2&#x02D9; and O3.
;
_journal_issue 41
_journal_name_full 'Organic &amp; biomolecular chemistry'
_journal_page_first 8280
_journal_page_last 8287
_journal_paper_doi 10.1039/c4ob01577k
_journal_volume 12
_journal_year 2014
_chemical_formula_moiety '(C23 H23 N5 O7) 1.5(C2 H3 N)'
_chemical_formula_sum 'C26 H27.5 N6.5 O7'
_chemical_formula_weight 543.04
_chemical_name_systematic
;
 ?
;
_space_group_crystal_system tetragonal
_space_group_IT_number 79
_space_group_name_Hall 'I 4'
_space_group_name_H-M_alt 'I 4'
_symmetry_space_group_name_Hall 'I 4'
_symmetry_space_group_name_H-M 'I 4'
_atom_sites_solution_hydrogens geom
_audit_creation_method SHELXL-2014
_cell_angle_alpha 90
_cell_angle_beta 90
_cell_angle_gamma 90
_cell_formula_units_Z 16
_cell_length_a 26.6311(9)
_cell_length_b 26.6311(9)
_cell_length_c 15.8084(10)
_cell_measurement_reflns_used 994
_cell_measurement_temperature 130.0(1)
_cell_measurement_theta_max 48.4720
_cell_measurement_theta_min 4.6240
_cell_volume 11211.6(9)
_computing_cell_refinement
;
CrysAlisPro, Agilent Technologies,
Version 1.171.36.28 (release 01-02-2013 CrysAlis171 .NET)
(compiled Feb  1 2013,16:14:44)
;
_computing_data_collection
;
CrysAlisPro, Agilent Technologies,
Version 1.171.36.28 (release 01-02-2013 CrysAlis171 .NET)
(compiled Feb  1 2013,16:14:44)
;
_computing_data_reduction
;
CrysAlisPro, Agilent Technologies,
Version 1.171.36.28 (release 01-02-2013 CrysAlis171 .NET)
(compiled Feb  1 2013,16:14:44)
;
_computing_structure_refinement 'SHELXL-2014 (Sheldrick, 2014)'
_diffrn_ambient_temperature 130.0(1)
_diffrn_measured_fraction_theta_full 0.980
_diffrn_measured_fraction_theta_max 0.947
_diffrn_measurement_device_type 'SuperNova, Dual, Cu at zero, Atlas'
_diffrn_measurement_method '\w scans'
_diffrn_radiation_monochromator mirror
_diffrn_radiation_source 'SuperNova (Cu) X-ray Source'
_diffrn_radiation_type 'Cu K\a'
_diffrn_radiation_wavelength 1.5418
_diffrn_reflns_av_R_equivalents 0.0772
_diffrn_reflns_av_unetI/netI 0.1628
_diffrn_reflns_Laue_measured_fraction_full 0.980
_diffrn_reflns_Laue_measured_fraction_max 0.947
_diffrn_reflns_limit_h_max 15
_diffrn_reflns_limit_h_min -32
_diffrn_reflns_limit_k_max 23
_diffrn_reflns_limit_k_min -32
_diffrn_reflns_limit_l_max 13
_diffrn_reflns_limit_l_min -19
_diffrn_reflns_number 12681
_diffrn_reflns_point_group_measured_fraction_full 0.771
_diffrn_reflns_point_group_measured_fraction_max 0.733
_diffrn_reflns_theta_full 67.684
_diffrn_reflns_theta_max 73.630
_diffrn_reflns_theta_min 3.251
_exptl_absorpt_coefficient_mu 0.800
_exptl_absorpt_correction_T_max 1.00000
_exptl_absorpt_correction_T_min 0.28718
_exptl_absorpt_correction_type multi-scan
_exptl_absorpt_process_details
;
CrysAlisPro, Agilent Technologies,
Version 1.171.36.28 (release 01-02-2013 CrysAlis171 .NET)
(compiled Feb  1 2013,16:14:44)
Empirical absorption correction using spherical harmonics,
 implemented in SCALE3 ABSPACK scaling algorithm.
;
_exptl_crystal_colour colourless
_exptl_crystal_density_diffrn 1.287
_exptl_crystal_description rod
_exptl_crystal_F_000 4560
_exptl_crystal_size_max 0.2847
_exptl_crystal_size_mid 0.1023
_exptl_crystal_size_min 0.0493
_refine_diff_density_max 0.330
_refine_diff_density_min -0.314
_refine_diff_density_rms 0.059
_refine_ls_abs_structure_details
;
 Classical Flack method preferred over Parsons because s.u. lower.
;
_refine_ls_abs_structure_Flack 0.4(5)
_refine_ls_extinction_method none
_refine_ls_goodness_of_fit_ref 0.895
_refine_ls_hydrogen_treatment constr
_refine_ls_matrix_type full
_refine_ls_number_parameters 623
_refine_ls_number_reflns 8318
_refine_ls_number_restraints 1
_refine_ls_restrained_S_all 0.895
_refine_ls_R_factor_all 0.1418
_refine_ls_R_factor_gt 0.0855
_refine_ls_shift/su_max 0.000
_refine_ls_shift/su_mean 0.000
_refine_ls_structure_factor_coef Fsqd
_refine_ls_weighting_details 'w=1/[\s^2^(Fo^2^)+(0.0638P)^2^] where P=(Fo^2^+2Fc^2^)/3'
_refine_ls_weighting_scheme calc
_refine_ls_wR_factor_gt 0.1897
_refine_ls_wR_factor_ref 0.2326
_reflns_Friedel_coverage 0.491
_reflns_Friedel_fraction_full 0.545
_reflns_Friedel_fraction_max 0.502
_reflns_number_gt 3870
_reflns_number_total 8318
_reflns_threshold_expression 'I > 2\s(I)'
_cod_data_source_file c4ob01577k2.cif
_cod_data_source_block shelx
_cod_depositor_comments 'Adding full bibliography for 7154030.cif.'
_cod_original_cell_volume 11211.6(10)
_cod_original_formula_sum 'C26 H27.50 N6.50 O7'
_cod_database_code 7154030
_chemical_oxdiff_usercomment 'Luke gamon (UTA) LFG-10Dy-2-BE-P4-P4-D1'
_shelx_space_group_comment
;
The symmetry employed for this shelxl refinement is uniquely defined
by the following loop, which should always be used as a source of
symmetry information in preference to the above space-group names.
They are only intended as comments.
;
_shelxl_version_number 2014-3

loop_
_space_group_symop_operation_xyz
'x, y, z'
'-x, -y, z'
'-y, x, z'
'y, -x, z'
'x+1/2, y+1/2, z+1/2'
'-x+1/2, -y+1/2, z+1/2'
'-y+1/2, x+1/2, z+1/2'
'y+1/2, -x+1/2, z+1/2'

loop_
_atom_site_label
_atom_site_type_symbol
_atom_site_fract_x
_atom_site_fract_y
_atom_site_fract_z
_atom_site_U_iso_or_equiv
_atom_site_adp_type
_atom_site_occupancy
_atom_site_site_symmetry_order
_atom_site_calc_flag
_atom_site_refinement_flags_posn
_atom_site_refinement_flags_adp
O7 O 0.7992(3) 0.9331(3) 0.5807(5) 0.079(2) Uani 1 1 d . .
O1' O 0.5595(2) 0.8662(2) 0.8505(5) 0.067(2) Uani 1 1 d . .
O5 O 0.6775(3) 0.9681(3) 0.8420(5) 0.076(2) Uani 1 1 d . .
N5 N 0.8185(3) 0.9360(3) 0.6505(6) 0.068(2) Uani 1 1 d . .
C14 C 0.7410(4) 1.0754(3) 0.7558(7) 0.067(3) Uani 1 1 d . .
H14A H 0.7085 1.0912 0.7486 0.080 Uiso 1 1 calc R U
H14B H 0.7586 1.0917 0.8020 0.080 Uiso 1 1 calc R U
O2' O 0.7235(2) 0.8807(2) 0.7423(4) 0.0458(13) Uani 1 1 d . .
C11 C 0.6776(4) 0.8434(4) 0.3244(8) 0.076(3) Uani 1 1 d . .
H11 H 0.6653 0.8126 0.3062 0.091 Uiso 1 1 calc R U
N3 N 0.7939(3) 0.9652(3) 0.7046(5) 0.0550(19) Uani 1 1 d . .
C2' C 0.5726(3) 0.8997(4) 0.8001(6) 0.059(2) Uani 1 1 d . .
C4' C 0.6922(3) 0.8572(3) 0.7814(5) 0.0424(18) Uani 1 1 d . .
N2' N 0.7012(2) 0.8395(2) 0.8611(4) 0.0425(15) Uani 1 1 d . .
O6' O 0.6152(3) 0.8954(3) 1.0049(6) 0.089(3) Uani 1 1 d . .
O1 O 0.6394(3) 0.9645(3) 0.6237(6) 0.096(3) Uani 1 1 d . .
C4 C 0.7361(3) 1.0363(3) 0.5473(7) 0.054(2) Uani 1 1 d . .
N2 N 0.7530(3) 1.0334(3) 0.6268(6) 0.0569(19) Uani 1 1 d . .
O2 O 0.7390(3) 1.0772(2) 0.5062(5) 0.074(2) Uani 1 1 d . .
N1 N 0.6557(2) 1.0021(2) 0.4990(5) 0.0508(17) Uani 1 1 d . .
H1 H 0.6434 1.0170 0.4554 0.061 Uiso 1 1 calc R U
N3' N 0.6729(3) 0.7616(2) 0.9273(5) 0.0477(16) Uani 1 1 d . .
C16' C 0.6961(3) 0.7899(3) 1.0551(6) 0.053(2) Uani 1 1 d . .
C17' C 0.7151(4) 0.7870(4) 1.1365(7) 0.065(3) Uani 1 1 d . .
H17' H 0.7210 0.8161 1.1674 0.078 Uiso 1 1 calc R U
N5' N 0.6594(4) 0.7245(4) 0.8743(7) 0.092(3) Uani 1 1 d . .
C19' C 0.7154(4) 0.6982(4) 1.1241(8) 0.070(3) Uani 1 1 d . .
H19' H 0.7201 0.6669 1.1486 0.084 Uiso 1 1 calc R U
C15' C 0.6807(3) 0.8365(3) 1.0078(6) 0.0483(19) Uani 1 1 d . .
O3' O 0.7882(2) 0.7815(2) 0.8753(5) 0.0636(17) Uani 1 1 d . .
C3' C 0.6399(3) 0.8461(3) 0.7406(6) 0.050(2) Uani 1 1 d . .
H3' H 0.6225 0.8199 0.7728 0.060 Uiso 1 1 calc R U
C2 C 0.6251(3) 0.9876(4) 0.5616(7) 0.064(3) Uani 1 1 d . .
C7' C 0.6472(4) 0.8293(4) 0.6493(6) 0.066(3) Uani 1 1 d . .
H7'1 H 0.6733 0.8495 0.6233 0.080 Uiso 1 1 calc R U
H7'2 H 0.6582 0.7946 0.6486 0.080 Uiso 1 1 calc R U
C22 C 0.7461(4) 0.9931(3) 0.6854(6) 0.055(2) Uani 1 1 d . .
H22 H 0.7188 0.9706 0.6686 0.066 Uiso 1 1 calc R U
C6 C 0.8277(5) 1.0775(4) 0.6877(8) 0.073(3) Uani 1 1 d . .
C5' C 0.7437(3) 0.8586(3) 0.9071(6) 0.049(2) Uani 1 1 d . .
H5' H 0.7577 0.8876 0.8770 0.058 Uiso 1 1 calc R U
C22' C 0.6659(3) 0.8167(3) 0.9167(6) 0.0461(19) Uani 1 1 d . .
H22' H 0.6312 0.8253 0.9018 0.055 Uiso 1 1 calc R U
O4' O 0.8179(2) 0.8323(3) 0.9754(5) 0.074(2) Uani 1 1 d . .
O3 O 0.8469(3) 1.0919(3) 0.7497(6) 0.100(3) Uani 1 1 d . .
C19 C 0.8544(5) 0.9539(4) 0.9130(8) 0.079(3) Uani 1 1 d . .
H19 H 0.8818 0.9399 0.9408 0.095 Uiso 1 1 calc R U
C12 C 0.6554(4) 0.8877(4) 0.2977(7) 0.071(3) Uani 1 1 d . .
H12 H 0.6288 0.8869 0.2596 0.085 Uiso 1 1 calc R U
N4 N 0.6830(4) 1.0048(4) 0.7989(7) 0.075(3) Uani 1 1 d . .
C8 C 0.7135(3) 0.9359(4) 0.3796(7) 0.061(2) Uani 1 1 d . .
C9 C 0.7343(5) 0.8907(4) 0.4050(9) 0.082(4) Uani 1 1 d . .
H9 H 0.7610 0.8914 0.4429 0.098 Uiso 1 1 calc R U
C13 C 0.6731(4) 0.9335(4) 0.3285(7) 0.068(3) Uani 1 1 d . .
H13 H 0.6566 0.9630 0.3135 0.081 Uiso 1 1 calc R U
O5' O 0.6185(3) 0.8465(3) 1.1137(5) 0.084(2) Uani 1 1 d . .
C16 C 0.7736(4) 0.9987(3) 0.8340(7) 0.061(3) Uani 1 1 d . .
C21' C 0.6899(3) 0.7478(3) 1.0110(6) 0.049(2) Uani 1 1 d . .
C18 C 0.8202(5) 0.9841(4) 0.9598(9) 0.088(4) Uani 1 1 d . .
H18 H 0.8243 0.9883 1.0178 0.106 Uiso 1 1 calc R U
C10 C 0.7178(4) 0.8455(4) 0.3778(9) 0.080(3) Uani 1 1 d . .
H10 H 0.7337 0.8162 0.3953 0.096 Uiso 1 1 calc R U
C3 C 0.7107(3) 0.9925(3) 0.5040(7) 0.057(2) Uani 1 1 d . .
H3 H 0.7165 0.9620 0.5374 0.068 Uiso 1 1 calc R U
N4' N 0.6346(3) 0.8612(3) 1.0481(5) 0.059(2) Uani 1 1 d . .
C25' C 0.8605(5) 0.8000(6) 0.9867(10) 0.121(6) Uani 1 1 d . .
H25A H 0.8498 0.7690 1.0118 0.182 Uiso 1 1 calc R U
H25B H 0.8844 0.8161 1.0231 0.182 Uiso 1 1 calc R U
H25C H 0.8757 0.7934 0.9328 0.182 Uiso 1 1 calc R U
N1' N 0.6119(3) 0.8934(3) 0.7456(5) 0.0516(17) Uani 1 1 d . .
H1' H 0.6204 0.9179 0.7132 0.062 Uiso 1 1 calc R U
C21 C 0.8077(4) 0.9684(3) 0.7906(6) 0.057(2) Uani 1 1 d . .
C15 C 0.7357(4) 1.0193(3) 0.7717(7) 0.064(3) Uani 1 1 d . .
C20 C 0.8484(4) 0.9449(4) 0.8303(8) 0.071(3) Uani 1 1 d . .
H20 H 0.8702 0.9241 0.8006 0.085 Uiso 1 1 calc R U
C25 C 0.9059(5) 1.0537(5) 0.6262(14) 0.135(8) Uani 1 1 d . .
H25D H 0.9202 1.0867 0.6232 0.203 Uiso 1 1 calc R U
H25E H 0.9188 1.0335 0.5808 0.203 Uiso 1 1 calc R U
H25F H 0.9145 1.0386 0.6793 0.203 Uiso 1 1 calc R U
C17 C 0.7806(5) 1.0071(4) 0.9181(7) 0.071(3) Uani 1 1 d . .
H17 H 0.7589 1.0283 0.9475 0.085 Uiso 1 1 calc R U
C6' C 0.7851(3) 0.8176(4) 0.9164(6) 0.052(2) Uani 1 1 d . .
O6 O 0.6490(4) 1.0325(4) 0.7721(9) 0.134(4) Uani 1 1 d . .
C5 C 0.7715(4) 1.0777(4) 0.6748(8) 0.070(3) Uani 1 1 d . .
H5 H 0.7622 1.1082 0.6438 0.084 Uiso 1 1 calc R U
O4 O 0.8518(3) 1.0572(3) 0.6191(7) 0.095(3) Uani 1 1 d . .
C1 C 0.5692(3) 1.0008(4) 0.5496(7) 0.069(3) Uani 1 1 d . .
H1A H 0.5492 0.9710 0.5561 0.104 Uiso 1 1 calc R U
H1B H 0.5642 1.0144 0.4940 0.104 Uiso 1 1 calc R U
H1C H 0.5594 1.0251 0.5912 0.104 Uiso 1 1 calc R U
C20' C 0.6987(3) 0.7005(3) 1.0414(7) 0.060(3) Uani 1 1 d . .
H20' H 0.6939 0.6719 1.0086 0.072 Uiso 1 1 calc R U
C8' C 0.5995(3) 0.8341(4) 0.5983(5) 0.102(5) Uani 1 1 d G .
C9' C 0.5549(4) 0.8154(4) 0.6313(5) 0.149(8) Uani 1 1 d G .
H9' H 0.5552 0.7972 0.6816 0.179 Uiso 1 1 calc R U
C10' C 0.5098(3) 0.8238(5) 0.5893(7) 0.153(9) Uani 1 1 d G .
H10' H 0.4800 0.8113 0.6114 0.183 Uiso 1 1 calc R U
C11' C 0.5094(3) 0.8510(5) 0.5142(7) 0.136(7) Uani 1 1 d G .
H11' H 0.4792 0.8566 0.4861 0.163 Uiso 1 1 calc R U
C12' C 0.5540(4) 0.8697(4) 0.4812(5) 0.122(6) Uani 1 1 d G .
H12' H 0.5537 0.8879 0.4309 0.147 Uiso 1 1 calc R U
C13' C 0.5990(3) 0.8613(4) 0.5232(5) 0.096(4) Uani 1 1 d G .
H13' H 0.6289 0.8738 0.5011 0.115 Uiso 1 1 calc R U
C18' C 0.7252(4) 0.7403(4) 1.1717(8) 0.072(3) Uani 1 1 d . .
H18' H 0.7383 0.7376 1.2260 0.086 Uiso 1 1 calc R U
C14' C 0.7212(3) 0.8761(3) 0.9914(7) 0.058(2) Uani 1 1 d . .
H14C H 0.7462 0.8762 1.0359 0.069 Uiso 1 1 calc R U
H14D H 0.7067 0.9094 0.9864 0.069 Uiso 1 1 calc R U
O7' O 0.6443(5) 0.7411(3) 0.8068(8) 0.124(4) Uani 1 1 d . .
C7 C 0.7315(3) 0.9850(3) 0.4170(6) 0.057(2) Uani 1 1 d . .
H7A H 0.7679 0.9850 0.4195 0.069 Uiso 1 1 calc R U
H7B H 0.7211 1.0125 0.3809 0.069 Uiso 1 1 calc R U
C1' C 0.5455(4) 0.9485(4) 0.7913(8) 0.079(4) Uani 1 1 d . .
H1'1 H 0.5112 0.9423 0.7756 0.118 Uiso 1 1 calc R U
H1'2 H 0.5614 0.9685 0.7485 0.118 Uiso 1 1 calc R U
H1'3 H 0.5464 0.9662 0.8442 0.118 Uiso 1 1 calc R U

loop_
_atom_site_aniso_label
_atom_site_aniso_U_11
_atom_site_aniso_U_22
_atom_site_aniso_U_33
_atom_site_aniso_U_23
_atom_site_aniso_U_13
_atom_site_aniso_U_12
O7 0.076(5) 0.084(5) 0.076(5) -0.009(4) -0.010(4) 0.011(4)
O1' 0.061(4) 0.069(4) 0.072(5) 0.034(4) 0.032(4) 0.015(3)
O5 0.082(5) 0.072(4) 0.073(5) -0.011(4) 0.021(4) -0.004(4)
N5 0.067(5) 0.070(5) 0.067(6) 0.003(5) -0.009(5) 0.007(4)
C14 0.073(6) 0.055(5) 0.071(7) 0.001(5) -0.006(6) 0.013(5)
O2' 0.047(3) 0.048(3) 0.043(3) 0.006(3) 0.011(3) 0.004(3)
C11 0.074(7) 0.070(6) 0.083(8) -0.020(6) -0.003(6) -0.002(6)
N3 0.055(4) 0.051(4) 0.059(5) 0.019(4) 0.000(4) 0.001(3)
C2' 0.054(5) 0.071(6) 0.051(5) 0.015(5) 0.014(4) 0.021(5)
C4' 0.045(4) 0.043(4) 0.040(4) 0.002(4) 0.003(4) 0.012(3)
N2' 0.038(3) 0.046(3) 0.044(4) 0.018(3) -0.001(3) 0.002(3)
O6' 0.095(5) 0.069(4) 0.104(7) 0.006(5) 0.026(5) 0.033(4)
O1 0.068(4) 0.125(7) 0.095(6) 0.080(6) -0.006(4) -0.002(5)
C4 0.052(5) 0.052(5) 0.058(6) 0.002(5) -0.005(5) -0.002(4)
N2 0.065(5) 0.046(4) 0.060(5) 0.006(4) -0.003(4) 0.002(4)
O2 0.105(5) 0.049(3) 0.067(5) 0.021(4) -0.022(4) -0.003(4)
N1 0.051(4) 0.051(4) 0.050(4) 0.010(4) 0.003(4) 0.000(3)
N3' 0.055(4) 0.045(4) 0.043(4) 0.002(3) 0.008(3) 0.001(3)
C16' 0.044(4) 0.062(5) 0.053(5) 0.023(5) 0.011(4) 0.011(4)
C17' 0.064(6) 0.076(6) 0.054(6) 0.005(5) -0.011(5) 0.007(5)
N5' 0.100(7) 0.125(9) 0.050(5) -0.006(6) -0.009(6) 0.003(7)
C19' 0.058(6) 0.078(7) 0.074(7) 0.041(6) 0.007(6) 0.017(5)
C15' 0.047(4) 0.048(4) 0.049(5) 0.005(4) 0.009(4) 0.003(4)
O3' 0.058(4) 0.062(4) 0.070(5) -0.016(4) 0.002(3) 0.013(3)
C3' 0.050(4) 0.050(4) 0.050(5) 0.006(4) 0.003(4) 0.010(4)
C2 0.051(5) 0.061(5) 0.080(8) 0.019(6) 0.000(5) -0.009(4)
C7' 0.057(5) 0.092(7) 0.050(6) -0.019(5) -0.004(5) 0.016(5)
C22 0.060(5) 0.042(4) 0.063(6) 0.009(4) -0.008(5) 0.004(4)
C6 0.089(8) 0.042(5) 0.088(9) 0.004(5) -0.017(7) -0.015(5)
C5' 0.047(4) 0.047(4) 0.052(5) 0.016(4) -0.008(4) 0.005(4)
C22' 0.048(4) 0.043(4) 0.048(5) 0.012(4) 0.000(4) -0.002(4)
O4' 0.056(4) 0.099(5) 0.069(5) -0.016(4) -0.020(4) 0.021(4)
O3 0.103(6) 0.097(6) 0.100(7) 0.023(6) -0.032(6) -0.044(5)
C19 0.097(8) 0.061(6) 0.080(8) 0.006(6) -0.044(7) 0.002(6)
C12 0.055(5) 0.100(8) 0.058(6) -0.026(6) -0.011(5) 0.006(6)
N4 0.081(6) 0.073(6) 0.072(6) -0.008(5) 0.015(5) 0.017(5)
C8 0.055(5) 0.067(6) 0.060(6) -0.008(5) -0.011(5) 0.002(5)
C9 0.089(8) 0.056(6) 0.101(9) -0.006(6) -0.036(7) 0.003(6)
C13 0.072(6) 0.074(7) 0.056(6) -0.006(5) 0.000(5) 0.010(5)
O5' 0.080(5) 0.099(6) 0.072(6) 0.000(5) 0.029(4) 0.006(4)
C16 0.078(6) 0.039(4) 0.066(6) 0.013(5) 0.008(5) -0.002(4)
C21' 0.049(4) 0.047(4) 0.050(5) 0.010(4) 0.009(4) 0.010(4)
C18 0.123(10) 0.063(6) 0.079(8) -0.004(6) -0.030(8) 0.000(7)
C10 0.077(7) 0.072(7) 0.092(9) -0.010(6) -0.032(7) -0.002(6)
C3 0.051(5) 0.060(5) 0.060(6) 0.004(5) -0.009(5) -0.003(4)
N4' 0.059(4) 0.061(5) 0.057(5) 0.004(4) 0.017(4) 0.016(4)
C25' 0.089(8) 0.155(13) 0.120(12) -0.028(11) -0.055(9) 0.068(9)
N1' 0.062(4) 0.050(4) 0.043(4) 0.012(3) 0.006(4) 0.016(4)
C21 0.070(6) 0.049(5) 0.051(5) 0.017(4) -0.005(5) -0.005(4)
C15 0.066(6) 0.050(5) 0.076(7) -0.002(5) 0.013(5) 0.000(5)
C20 0.073(6) 0.058(6) 0.080(8) 0.006(5) -0.016(6) 0.007(5)
C25 0.086(9) 0.101(10) 0.22(2) -0.044(13) 0.028(12) -0.031(8)
C17 0.099(8) 0.053(5) 0.061(7) -0.009(5) -0.009(6) 0.006(5)
C6' 0.040(4) 0.070(6) 0.046(5) 0.023(5) -0.008(4) 0.003(4)
O6 0.091(6) 0.136(8) 0.174(12) 0.023(9) 0.021(7) 0.040(7)
C5 0.081(7) 0.046(5) 0.082(8) -0.002(5) -0.023(6) -0.002(5)
O4 0.081(5) 0.067(5) 0.135(9) -0.007(5) -0.010(6) -0.012(4)
C1 0.054(5) 0.079(6) 0.076(7) 0.030(6) -0.002(5) -0.009(5)
C20' 0.043(4) 0.058(5) 0.080(7) 0.029(5) 0.010(5) 0.016(4)
C8' 0.098(9) 0.143(12) 0.065(8) -0.044(9) -0.001(7) 0.006(9)
C9' 0.107(11) 0.22(2) 0.117(14) -0.049(15) 0.016(11) -0.091(13)
C10' 0.070(8) 0.33(3) 0.060(8) -0.033(14) -0.003(7) -0.014(12)
C11' 0.069(8) 0.213(19) 0.125(15) -0.065(15) -0.007(10) 0.010(10)
C12' 0.086(9) 0.209(18) 0.072(9) -0.033(11) -0.034(8) 0.005(11)
C13' 0.087(8) 0.141(12) 0.058(7) -0.023(8) -0.010(7) -0.004(8)
C18' 0.065(6) 0.084(7) 0.066(7) 0.027(6) -0.010(5) 0.008(6)
C14' 0.057(5) 0.056(5) 0.060(6) 0.010(5) 0.016(5) 0.002(4)
O7' 0.182(10) 0.077(5) 0.113(9) -0.009(6) -0.033(8) -0.001(6)
C7 0.054(5) 0.059(5) 0.059(6) 0.003(5) -0.010(5) -0.004(4)
C1' 0.065(6) 0.079(7) 0.092(9) 0.034(7) 0.025(6) 0.029(6)

loop_
_atom_type_symbol
_atom_type_description
_atom_type_scat_dispersion_real
_atom_type_scat_dispersion_imag
_atom_type_scat_source
C C 0.0181 0.0091 'International Tables Vol C Tables 4.2.6.8 and 6.1.1.4'
H H 0.0000 0.0000 'International Tables Vol C Tables 4.2.6.8 and 6.1.1.4'
N N 0.0311 0.0180 'International Tables Vol C Tables 4.2.6.8 and 6.1.1.4'
O O 0.0492 0.0322 'International Tables Vol C Tables 4.2.6.8 and 6.1.1.4'

loop_
_geom_angle_atom_site_label_1
_geom_angle_atom_site_label_2
_geom_angle_atom_site_label_3
_geom_angle
O7 N5 N3 114.4(8)
C5 C14 C15 103.1(8)
C10 C11 C12 119.3(10)
N5 N3 C21 121.8(8)
N5 N3 C22 125.2(8)
C21 N3 C22 112.7(8)
O1' C2' N1' 121.9(8)
O1' C2' C1' 123.3(8)
N1' C2' C1' 114.8(8)
O2' C4' N2' 121.9(7)
O2' C4' C3' 120.0(8)
N2' C4' C3' 118.1(7)
C4' N2' C22' 126.9(7)
C4' N2' C5' 118.8(7)
C22' N2' C5' 111.0(7)
O2 C4 N2 120.7(8)
O2 C4 C3 117.2(9)
N2 C4 C3 122.0(8)
C4 N2 C22 127.6(8)
C4 N2 C5 123.0(8)
C22 N2 C5 107.9(8)
C2 N1 C3 120.6(8)
N5' N3' C21' 117.8(8)
N5' N3' C22' 128.4(8)
C21' N3' C22' 113.1(7)
C21' C16' C17' 119.1(9)
C21' C16' C15' 113.5(8)
C17' C16' C15' 127.4(10)
C16' C17' C18' 119.5(11)
O7' N5' N3' 111.4(11)
C18' C19' C20' 122.9(10)
C16' C15' N4' 111.4(7)
C16' C15' C14' 117.3(7)
N4' C15' C14' 109.9(7)
C16' C15' C22' 104.2(7)
N4' C15' C22' 108.9(7)
C14' C15' C22' 104.5(7)
N1' C3' C7' 111.7(8)
N1' C3' C4' 105.7(7)
C7' C3' C4' 109.4(7)
O1 C2 N1 123.4(9)
O1 C2 C1 121.0(9)
N1 C2 C1 115.5(9)
C8' C7' C3' 111.8(8)
N2 C22 N3 113.1(8)
N2 C22 C15 104.8(7)
N3 C22 C15 101.2(8)
O3 C6 O4 126.0(12)
O3 C6 C5 122.9(13)
O4 C6 C5 111.1(10)
N2' C5' C14' 103.8(7)
N2' C5' C6' 110.9(7)
C14' C5' C6' 114.0(8)
N2' C22' N3' 114.0(7)
N2' C22' C15' 104.8(6)
N3' C22' C15' 101.2(7)
C6' O4' C25' 115.4(9)
C20 C19 C18 122.2(11)
C11 C12 C13 119.5(10)
O5 N4 O6 126.0(11)
O5 N4 C15 118.7(9)
O6 N4 C15 115.3(10)
C13 C8 C9 116.8(10)
C13 C8 C7 122.0(9)
C9 C8 C7 120.8(9)
C10 C9 C8 123.5(11)
C8 C13 C12 121.5(10)
C17 C16 C21 119.1(10)
C17 C16 C15 131.9(10)
C21 C16 C15 108.8(9)
C16' C21' C20' 124.8(9)
C16' C21' N3' 107.7(7)
C20' C21' N3' 127.5(9)
C17 C18 C19 119.3(11)
C9 C10 C11 119.3(11)
N1 C3 C7 109.8(8)
N1 C3 C4 109.4(8)
C7 C3 C4 110.7(8)
O5' N4' O6' 124.6(8)
O5' N4' C15' 120.8(8)
O6' N4' C15' 114.6(8)
C2' N1' C3' 122.0(7)
C16 C21 C20 122.8(10)
C16 C21 N3 109.8(9)
C20 C21 N3 127.4(10)
C16 C15 N4 109.9(9)
C16 C15 C14 113.6(9)
N4 C15 C14 112.4(8)
C16 C15 C22 106.9(8)
N4 C15 C22 107.4(8)
C14 C15 C22 106.2(9)
C19 C20 C21 116.7(11)
C16 C17 C18 119.7(11)
O3' C6' O4' 125.9(8)
O3' C6' C5' 125.2(8)
O4' C6' C5' 108.8(8)
N2 C5 C6 113.1(9)
N2 C5 C14 102.9(8)
C6 C5 C14 114.6(10)
C6 O4 C25 115.5(12)
C21' C20' C19' 115.3(11)
C9' C8' C13' 120.0
C9' C8' C7' 119.2(7)
C13' C8' C7' 120.5(8)
C10' C9' C8' 120.0
C9' C10' C11' 120.0
C12' C11' C10' 120.0
C11' C12' C13' 120.0
C12' C13' C8' 120.0
C19' C18' C17' 118.3(10)
C15' C14' C5' 102.4(8)
C3 C7 C8 111.0(8)

loop_
_geom_bond_atom_site_label_1
_geom_bond_atom_site_label_2
_geom_bond_distance
O7 N5 1.219(12)
O1' C2' 1.247(10)
O5 N4 1.200(11)
N5 N3 1.327(12)
C14 C5 1.517(16)
C14 C15 1.524(13)
O2' C4' 1.211(9)
C11 C10 1.363(15)
C11 C12 1.387(15)
N3 C21 1.411(12)
N3 C22 1.505(11)
C2' N1' 1.365(11)
C2' C1' 1.493(12)
C4' N2' 1.366(10)
C4' C3' 1.564(12)
N2' C22' 1.424(10)
N2' C5' 1.439(11)
O6' N4' 1.251(11)
O1 C2 1.220(12)
C4 O2 1.269(11)
C4 N2 1.337(13)
C4 C3 1.513(13)
N2 C22 1.429(11)
N2 C5 1.487(12)
N1 C2 1.339(12)
N1 C3 1.489(10)
N3' N5' 1.344(12)
N3' C21' 1.447(12)
N3' C22' 1.488(10)
C16' C21' 1.330(13)
C16' C17' 1.384(14)
C16' C15' 1.507(11)
C17' C18' 1.388(14)
N5' O7' 1.224(14)
C19' C18' 1.376(16)
C19' C20' 1.381(15)
C15' N4' 1.530(10)
C15' C14' 1.531(12)
C15' C22' 1.583(13)
O3' C6' 1.164(11)
C3' N1' 1.466(10)
C3' C7' 1.524(13)
C2 C1 1.542(13)
C7' C8' 1.512(11)
C22 C15 1.556(14)
C6 O3 1.171(14)
C6 O4 1.370(15)
C6 C5 1.512(15)
C5' C14' 1.534(13)
C5' C6' 1.558(11)
O4' C6' 1.335(11)
O4' C25' 1.435(12)
C19 C20 1.339(16)
C19 C18 1.422(17)
C12 C13 1.395(14)
N4 O6 1.242(13)
N4 C15 1.518(13)
C8 C13 1.348(14)
C8 C9 1.386(14)
C8 C7 1.511(13)
C9 C10 1.350(14)
O5' N4' 1.188(11)
C16 C17 1.361(14)
C16 C21 1.396(14)
C16 C15 1.513(15)
C21' C20' 1.368(11)
C18 C17 1.387(15)
C3 C7 1.496(14)
C21 C20 1.400(13)
C25 O4 1.447(14)
C8' C9' 1.3900
C8' C13' 1.3900
C9' C10' 1.3900
C10' C11' 1.3900
C11' C12' 1.3900
C12' C13' 1.3900

loop_
_platon_squeeze_void_nr
_platon_squeeze_void_average_x
_platon_squeeze_void_average_y
_platon_squeeze_void_average_z
_platon_squeeze_void_volume
_platon_squeeze_void_count_electrons
_platon_squeeze_void_content
1 0.000 0.000 0.213 1224 218 ' '
2 0.500 0.500 0.723 1224 218 ' '
